data_4509301
loop_
_publ_author_name
'Ling, Yun'
'Zhang, Lei'
'Li, Jing'
'Hu, Ai Xi'

_publ_section_title
;
 Three-fold-Interpenetrated Diamondoid Coordination Frameworks with Torus
 Links Constructed by Tetranuclear Building Blocks
;
_journal_issue 5
_journal_name_full 'Crystal Growth &amp; Design'
_journal_page_first 2043
_journal_paper_doi 10.1021/cg801188r
_journal_volume 9
_journal_year 2009
_chemical_formula_sum 'C16 H14 Cu F2 N6 O5'
_chemical_formula_weight 471.87
_chemical_name_systematic
; 
 ? 
;
_space_group_IT_number 88
_symmetry_cell_setting tetragonal
_symmetry_space_group_name_Hall '-I 4ad'
_symmetry_space_group_name_H-M 'I 41/a :2'
_atom_sites_solution_hydrogens geom
_atom_sites_solution_primary direct
_atom_sites_solution_secondary difmap
_audit_creation_method SHELXL-97
_cell_angle_alpha 90.00
_cell_angle_beta 90.00
_cell_angle_gamma 90.00
_cell_formula_units_Z 16
_cell_length_a 30.0837(16)
_cell_length_b 30.0837(16)
_cell_length_c 8.6670(9)
_cell_measurement_temperature 293(2)
_cell_volume 7843.9(10)
_computing_cell_refinement 'Bruker SMART'
_computing_data_collection 'Bruker SMART'
_computing_data_reduction 'Bruker SAINT'
_computing_molecular_graphics 'Bruker SHELXTL'
_computing_publication_material 'Bruker SHELXTL'
_computing_structure_refinement 'SHELXL-97 (Sheldrick, 1997)'
_computing_structure_solution 'SHELXS-97 (Sheldrick, 1990)'
_diffrn_ambient_temperature 293(2)
_diffrn_measured_fraction_theta_full 1.000
_diffrn_measured_fraction_theta_max 1.000
_diffrn_measurement_device_type 'Bruker P4'
_diffrn_measurement_method '\w scans'
_diffrn_radiation_monochromator graphite
_diffrn_radiation_source 'fine-focus sealed tube'
_diffrn_radiation_type MoK\a
_diffrn_radiation_wavelength 0.71073
_diffrn_reflns_av_R_equivalents 0.0288
_diffrn_reflns_av_sigmaI/netI 0.0220
_diffrn_reflns_limit_h_max 35
_diffrn_reflns_limit_h_min -28
_diffrn_reflns_limit_k_max 35
_diffrn_reflns_limit_k_min -34
_diffrn_reflns_limit_l_max 10
_diffrn_reflns_limit_l_min -9
_diffrn_reflns_number 20514
_diffrn_reflns_theta_full 24.99
_diffrn_reflns_theta_max 24.99
_diffrn_reflns_theta_min 1.91
_exptl_absorpt_coefficient_mu 1.174
_exptl_absorpt_correction_T_max 0.7822
_exptl_absorpt_correction_T_min 0.7346
_exptl_absorpt_correction_type none
_exptl_absorpt_process_details 'SADABS (Sheldrick, 1996)'
_exptl_crystal_colour BLUE
_exptl_crystal_density_diffrn 1.598
_exptl_crystal_density_method 'not measured'
_exptl_crystal_description BLOCK
_exptl_crystal_F_000 3824
_exptl_crystal_size_max 0.28
_exptl_crystal_size_mid 0.24
_exptl_crystal_size_min 0.22
_refine_diff_density_max 0.266
_refine_diff_density_min -0.374
_refine_diff_density_rms 0.046
_refine_ls_extinction_method none
_refine_ls_goodness_of_fit_ref 1.044
_refine_ls_hydrogen_treatment mixed
_refine_ls_matrix_type full
_refine_ls_number_parameters 274
_refine_ls_number_reflns 3449
_refine_ls_number_restraints 1
_refine_ls_restrained_S_all 1.044
_refine_ls_R_factor_all 0.0339
_refine_ls_R_factor_gt 0.0274
_refine_ls_shift/su_max 0.002
_refine_ls_shift/su_mean 0.000
_refine_ls_structure_factor_coef Fsqd
_refine_ls_weighting_details 'calc w=1/[\s^2^(Fo^2^)+(0.0359P)^2^+10.1640P] where P=(Fo^2^+2Fc^2^)/3'
_refine_ls_weighting_scheme calc
_refine_ls_wR_factor_gt 0.0714
_refine_ls_wR_factor_ref 0.0743
_reflns_number_gt 2952
_reflns_number_total 3449
_reflns_threshold_expression >2sigma(I)
_cod_data_source_file cg801188rsup2.cif
_cod_data_source_block 60605c
_cod_depositor_comments
;
The following automatic conversions were performed:

'_exptl_absorpt_correction_type' value 'NONE' changed to 'none'
according to /home/saulius/struct/CIF-dictionaries/cif_core.dic
dictionary named 'cif_core.dic' version 2.4.2 from 2011-04-26.

Automatic conversion script
Id: cif_fix_values 1891 2012-01-12 08:04:46Z andrius 
;
_cod_original_sg_symbol_H-M I4(1)/a
_cod_database_code 4509301

loop_
_symmetry_equiv_pos_as_xyz
'x, y, z'
'-x+1/2, -y, z+1/2'
'-y+3/4, x+1/4, z+1/4'
'y+3/4, -x+3/4, z+3/4'
'x+1/2, y+1/2, z+1/2'
'-x+1, -y+1/2, z+1'
'-y+5/4, x+3/4, z+3/4'
'y+5/4, -x+5/4, z+5/4'
'-x, -y, -z'
'x-1/2, y, -z-1/2'
'y-3/4, -x-1/4, -z-1/4'
'-y-3/4, x-3/4, -z-3/4'
'-x+1/2, -y+1/2, -z+1/2'
'x, y+1/2, -z'
'y-1/4, -x+1/4, -z+1/4'
'-y-1/4, x-1/4, -z-1/4'

loop_
_atom_site_label
_atom_site_type_symbol
_atom_site_fract_x
_atom_site_fract_y
_atom_site_fract_z
_atom_site_U_iso_or_equiv
_atom_site_adp_type
_atom_site_occupancy
_atom_site_symmetry_multiplicity
_atom_site_calc_flag
_atom_site_refinement_flags
Cu1 Cu 0.896392(8) 0.234894(8) 0.06588(3) 0.02718(10) Uani 1 1 d .
F1 F 0.74611(9) 0.42776(7) 0.0122(3) 0.1034(8) Uani 1 1 d .
F2 F 0.80480(10) 0.38168(13) 0.4814(2) 0.1667(16) Uani 1 1 d .
O3 O 0.86410(5) 0.22615(6) 0.25911(18) 0.0386(4) Uani 1 1 d .
O4 O 0.85810(6) 0.23021(8) 0.5111(2) 0.0601(6) Uani 1 1 d .
O5 O 0.97340(5) 0.30722(5) 0.34992(17) 0.0293(3) Uani 1 1 d .
O2 O 0.93356(5) 0.28005(5) 0.16025(16) 0.0301(3) Uani 1 1 d .
O1 O 0.72247(5) 0.29286(6) -0.1063(2) 0.0424(4) Uani 1 1 d D
H1W H 0.6989(6) 0.2875(10) -0.056(3) 0.064 Uiso 1 1 d D
N1 N 0.86127(6) 0.28839(6) -0.0628(2) 0.0361(4) Uani 1 1 d .
N2 N 0.84107(6) 0.35962(7) -0.1023(3) 0.0457(5) Uani 1 1 d .
N3 N 0.81013(6) 0.33104(6) -0.1606(2) 0.0343(4) Uani 1 1 d .
N4 N 0.67150(6) 0.35098(6) -0.2902(2) 0.0323(4) Uani 1 1 d .
N5 N 0.68889(7) 0.36716(7) -0.4243(2) 0.0406(5) Uani 1 1 d .
N6 N 0.63944(6) 0.31323(6) -0.4708(2) 0.0326(4) Uani 1 1 d .
C2 C 0.87069(8) 0.33200(8) -0.0467(3) 0.0428(6) Uani 1 1 d .
H2 H 0.8966 0.3418 0.0009 0.051 Uiso 1 1 calc R
C1 C 0.82277(7) 0.28943(8) -0.1361(3) 0.0375(5) Uani 1 1 d .
H1 H 0.8068 0.2644 -0.1663 0.045 Uiso 1 1 calc R
C3 C 0.76761(7) 0.34787(8) -0.2145(3) 0.0372(5) Uani 1 1 d .
H3A H 0.7601 0.3338 -0.3118 0.045 Uiso 1 1 calc R
H3B H 0.7699 0.3796 -0.2323 0.045 Uiso 1 1 calc R
C4 C 0.73058(7) 0.33881(8) -0.0967(3) 0.0352(5) Uani 1 1 d .
C5 C 0.68840(8) 0.36512(9) -0.1413(3) 0.0392(6) Uani 1 1 d .
H5B H 0.6657 0.3606 -0.0633 0.047 Uiso 1 1 calc R
H5A H 0.6953 0.3966 -0.1449 0.047 Uiso 1 1 calc R
C6 C 0.64235(7) 0.31947(8) -0.3199(3) 0.0336(5) Uani 1 1 d .
H6 H 0.6262 0.3039 -0.2460 0.040 Uiso 1 1 calc R
C7 C 0.66869(8) 0.34326(8) -0.5285(3) 0.0385(5) Uani 1 1 d .
H7 H 0.6739 0.3465 -0.6337 0.046 Uiso 1 1 calc R
C8 C 0.74666(8) 0.35144(10) 0.0649(3) 0.0479(7) Uani 1 1 d .
C9 C 0.75487(12) 0.39375(13) 0.1104(4) 0.0700(9) Uani 1 1 d .
C10 C 0.77372(13) 0.40565(17) 0.2512(4) 0.0977(15) Uani 1 1 d .
H10 H 0.7783 0.4351 0.2791 0.117 Uiso 1 1 calc R
C11 C 0.78498(13) 0.3714(2) 0.3448(4) 0.1035(18) Uani 1 1 d .
C12 C 0.77868(12) 0.32784(19) 0.3094(4) 0.0951(15) Uani 1 1 d .
H12 H 0.7873 0.3053 0.3765 0.114 Uiso 1 1 calc R
C13 C 0.75885(10) 0.31856(13) 0.1691(3) 0.0664(9) Uani 1 1 d .
H13 H 0.7534 0.2890 0.1434 0.080 Uiso 1 1 calc R
C14 C 0.87998(8) 0.23311(7) 0.3915(3) 0.0328(5) Uani 1 1 d .
C15 C 0.92904(7) 0.24441(8) 0.4082(3) 0.0326(5) Uani 1 1 d .
H15A H 0.9343 0.2545 0.5130 0.039 Uiso 1 1 calc R
H15B H 0.9462 0.2174 0.3932 0.039 Uiso 1 1 calc R
C16 C 0.94628(7) 0.27927(7) 0.2990(2) 0.0250(4) Uani 1 1 d .

loop_
_atom_site_aniso_label
_atom_site_aniso_U_11
_atom_site_aniso_U_22
_atom_site_aniso_U_33
_atom_site_aniso_U_23
_atom_site_aniso_U_13
_atom_site_aniso_U_12
Cu1 0.02621(15) 0.03067(16) 0.02466(15) -0.00107(10) -0.00227(10) -0.00320(10)
F1 0.141(2) 0.0733(14) 0.0960(17) -0.0195(13) -0.0427(15) -0.0307(13)
F2 0.148(2) 0.315(4) 0.0365(11) 0.0112(17) -0.0237(13) -0.157(3)
O3 0.0317(8) 0.0537(10) 0.0302(9) -0.0051(7) 0.0032(7) -0.0123(7)
O4 0.0444(11) 0.1038(16) 0.0322(10) 0.0035(10) 0.0095(8) -0.0257(10)
O5 0.0305(8) 0.0293(8) 0.0282(8) -0.0014(6) -0.0023(6) -0.0048(6)
O2 0.0335(8) 0.0309(8) 0.0259(8) 0.0030(6) -0.0037(6) -0.0063(6)
O1 0.0326(9) 0.0473(10) 0.0474(11) 0.0046(8) 0.0029(8) -0.0010(7)
N1 0.0280(10) 0.0379(11) 0.0425(11) 0.0010(9) -0.0079(9) 0.0034(8)
N2 0.0295(10) 0.0384(11) 0.0692(16) 0.0103(11) -0.0090(10) -0.0041(9)
N3 0.0235(9) 0.0408(11) 0.0386(11) 0.0070(9) -0.0036(8) -0.0005(8)
N4 0.0254(9) 0.0370(10) 0.0344(11) -0.0052(8) -0.0069(8) 0.0032(8)
N5 0.0382(11) 0.0427(11) 0.0411(12) 0.0041(9) -0.0094(9) -0.0088(9)
N6 0.0313(10) 0.0366(10) 0.0299(10) -0.0007(8) -0.0039(8) -0.0037(8)
C2 0.0276(12) 0.0419(14) 0.0589(17) 0.0029(12) -0.0117(11) -0.0018(10)
C1 0.0315(12) 0.0370(13) 0.0440(14) -0.0018(11) -0.0048(10) 0.0002(10)
C3 0.0270(11) 0.0483(14) 0.0364(13) 0.0094(11) -0.0045(10) 0.0040(10)
C4 0.0272(11) 0.0474(14) 0.0309(12) -0.0018(10) -0.0042(9) -0.0010(10)
C5 0.0296(12) 0.0497(14) 0.0382(13) -0.0176(11) -0.0072(10) 0.0042(10)
C6 0.0283(11) 0.0413(13) 0.0312(12) -0.0011(10) -0.0035(9) -0.0019(9)
C7 0.0357(13) 0.0468(14) 0.0331(12) 0.0060(11) -0.0053(10) -0.0072(11)
C8 0.0304(13) 0.080(2) 0.0335(14) -0.0040(13) -0.0032(10) -0.0103(13)
C9 0.069(2) 0.088(3) 0.0527(19) -0.0060(19) -0.0121(16) -0.0230(18)
C10 0.095(3) 0.140(4) 0.058(2) -0.024(3) -0.009(2) -0.063(3)
C11 0.077(3) 0.204(5) 0.0296(17) 0.002(3) -0.0066(16) -0.080(3)
C12 0.064(2) 0.177(5) 0.044(2) 0.027(2) -0.0124(16) -0.040(3)
C13 0.0522(17) 0.109(3) 0.0383(16) 0.0157(16) -0.0060(13) -0.0159(17)
C14 0.0328(12) 0.0353(12) 0.0303(12) 0.0024(10) 0.0021(10) -0.0067(9)
C15 0.0305(12) 0.0392(12) 0.0282(12) 0.0050(10) -0.0026(9) -0.0046(9)
C16 0.0226(10) 0.0247(10) 0.0276(11) -0.0009(8) 0.0008(8) 0.0021(8)

loop_
_atom_type_symbol
_atom_type_description
_atom_type_scat_dispersion_real
_atom_type_scat_dispersion_imag
_atom_type_scat_source
C C 0.0033 0.0016 'International Tables Vol C Tables 4.2.6.8 and 6.1.1.4'
H H 0.0000 0.0000 'International Tables Vol C Tables 4.2.6.8 and 6.1.1.4'
N N 0.0061 0.0033 'International Tables Vol C Tables 4.2.6.8 and 6.1.1.4'
O O 0.0106 0.0060 'International Tables Vol C Tables 4.2.6.8 and 6.1.1.4'
F F 0.0171 0.0103 'International Tables Vol C Tables 4.2.6.8 and 6.1.1.4'
Cu Cu 0.3201 1.2651 'International Tables Vol C Tables 4.2.6.8 and 6.1.1.4'

loop_
_geom_angle_atom_site_label_1
_geom_angle_atom_site_label_2
_geom_angle_atom_site_label_3
_geom_angle
_geom_angle_site_symmetry_1
_geom_angle_site_symmetry_3
O2 Cu1 O3 91.11(6) . .
O2 Cu1 N6 177.43(7) . 13_654
O3 Cu1 N6 89.30(7) . 13_654
O2 Cu1 O5 91.23(6) . 12_756
O3 Cu1 O5 157.57(7) . 12_756
N6 Cu1 O5 87.43(7) 13_654 12_756
O2 Cu1 N1 88.77(7) . .
O3 Cu1 N1 106.92(7) . .
N6 Cu1 N1 93.53(7) 13_654 .
O5 Cu1 N1 95.43(7) 12_756 .
C14 O3 Cu1 124.72(14) . .
C16 O5 Cu1 108.83(13) . 15_665
C16 O2 Cu1 124.28(13) . .
C4 O1 H1W 107(2) . .
C1 N1 C2 102.17(19) . .
C1 N1 Cu1 132.40(16) . .
C2 N1 Cu1 123.48(15) . .
C2 N2 N3 101.56(19) . .
C1 N3 N2 109.91(18) . .
C1 N3 C3 129.3(2) . .
N2 N3 C3 120.01(19) . .
C6 N4 N5 110.21(18) . .
C6 N4 C5 128.2(2) . .
N5 N4 C5 121.26(18) . .
C7 N5 N4 102.40(18) . .
C6 N6 C7 103.12(19) . .
C6 N6 Cu1 123.33(16) . 13_654
C7 N6 Cu1 133.23(16) . 13_654
N2 C2 N1 115.8(2) . .
N2 C2 H2 122.1 . .
N1 C2 H2 122.1 . .
N1 C1 N3 110.5(2) . .
N1 C1 H1 124.7 . .
N3 C1 H1 124.7 . .
N3 C3 C4 111.27(19) . .
N3 C3 H3A 109.4 . .
C4 C3 H3A 109.4 . .
N3 C3 H3B 109.4 . .
C4 C3 H3B 109.4 . .
H3A C3 H3B 108.0 . .
O1 C4 C8 110.7(2) . .
O1 C4 C3 105.13(19) . .
C8 C4 C3 109.60(19) . .
O1 C4 C5 110.27(18) . .
C8 C4 C5 111.2(2) . .
C3 C4 C5 109.80(19) . .
N4 C5 C4 111.11(18) . .
N4 C5 H5B 109.4 . .
C4 C5 H5B 109.4 . .
N4 C5 H5A 109.4 . .
C4 C5 H5A 109.4 . .
H5B C5 H5A 108.0 . .
N4 C6 N6 109.8(2) . .
N4 C6 H6 125.1 . .
N6 C6 H6 125.1 . .
N5 C7 N6 114.4(2) . .
N5 C7 H7 122.8 . .
N6 C7 H7 122.8 . .
C9 C8 C13 115.6(3) . .
C9 C8 C4 123.9(3) . .
C13 C8 C4 120.1(3) . .
C8 C9 F1 119.4(3) . .
C8 C9 C10 124.8(4) . .
F1 C9 C10 115.8(4) . .
C11 C10 C9 115.5(4) . .
C11 C10 H10 122.2 . .
C9 C10 H10 122.2 . .
C10 C11 C12 124.3(3) . .
C10 C11 F2 117.2(5) . .
C12 C11 F2 118.5(5) . .
C11 C12 C13 116.9(4) . .
C11 C12 H12 121.5 . .
C13 C12 H12 121.5 . .
C12 C13 C8 122.8(4) . .
C12 C13 H13 118.6 . .
C8 C13 H13 118.6 . .
O4 C14 O3 123.5(2) . .
O4 C14 C15 117.0(2) . .
O3 C14 C15 119.41(19) . .
C16 C15 C14 115.49(18) . .
C16 C15 H15A 108.4 . .
C14 C15 H15A 108.4 . .
C16 C15 H15B 108.4 . .
C14 C15 H15B 108.4 . .
H15A C15 H15B 107.5 . .
O5 C16 O2 121.40(19) . .
O5 C16 C15 118.09(19) . .
O2 C16 C15 120.51(18) . .

loop_
_geom_bond_atom_site_label_1
_geom_bond_atom_site_label_2
_geom_bond_distance
_geom_bond_site_symmetry_2
Cu1 O2 1.9403(14) .
Cu1 O3 1.9538(16) .
Cu1 N6 1.9843(18) 13_654
Cu1 O5 2.0328(15) 12_756
Cu1 N1 2.2250(19) .
F1 C9 1.356(4) .
F2 C11 1.362(4) .
O3 C14 1.261(3) .
O4 C14 1.231(3) .
O5 C16 1.252(2) .
O5 Cu1 2.0328(15) 15_665
O2 C16 1.262(2) .
O1 C4 1.406(3) .
O1 H1W 0.85(2) .
N1 C1 1.321(3) .
N1 C2 1.349(3) .
N2 C2 1.310(3) .
N2 N3 1.364(3) .
N3 C1 1.325(3) .
N3 C3 1.453(3) .
N4 C6 1.317(3) .
N4 N5 1.364(3) .
N4 C5 1.451(3) .
N5 C7 1.305(3) .
N6 C6 1.324(3) .
N6 C7 1.357(3) .
N6 Cu1 1.9843(18) 13_654
C2 H2 0.9300 .
C1 H1 0.9300 .
C3 C4 1.536(3) .
C3 H3A 0.9700 .
C3 H3B 0.9700 .
C4 C8 1.530(3) .
C4 C5 1.545(3) .
C5 H5B 0.9700 .
C5 H5A 0.9700 .
C6 H6 0.9300 .
C7 H7 0.9300 .
C8 C9 1.355(4) .
C8 C13 1.389(4) .
C9 C10 1.392(5) .
C10 C11 1.355(6) .
C10 H10 0.9300 .
C11 C12 1.358(7) .
C12 C13 1.383(5) .
C12 H12 0.9300 .
C13 H13 0.9300 .
C14 C15 1.521(3) .
C15 C16 1.505(3) .
C15 H15A 0.9700 .
C15 H15B 0.9700 .

loop_
_geom_torsion_atom_site_label_1
_geom_torsion_atom_site_label_2
_geom_torsion_atom_site_label_3
_geom_torsion_atom_site_label_4
_geom_torsion
_geom_torsion_site_symmetry_1
O2 Cu1 O3 C14 -27.41(19) .
N6 Cu1 O3 C14 150.06(19) 13_654
O5 Cu1 O3 C14 68.5(3) 12_756
N1 Cu1 O3 C14 -116.46(19) .
O3 Cu1 O2 C16 34.67(17) .
N6 Cu1 O2 C16 -64.5(16) 13_654
O5 Cu1 O2 C16 -123.02(16) 12_756
N1 Cu1 O2 C16 141.57(17) .
O2 Cu1 N1 C1 -162.9(2) .
O3 Cu1 N1 C1 -72.1(2) .
N6 Cu1 N1 C1 18.2(2) 13_654
O5 Cu1 N1 C1 106.0(2) 12_756
O2 Cu1 N1 C2 -1.8(2) .
O3 Cu1 N1 C2 89.0(2) .
N6 Cu1 N1 C2 179.3(2) 13_654
O5 Cu1 N1 C2 -92.9(2) 12_756
C2 N2 N3 C1 0.3(3) .
C2 N2 N3 C3 171.0(2) .
C6 N4 N5 C7 -0.6(2) .
C5 N4 N5 C7 173.3(2) .
N3 N2 C2 N1 -0.6(3) .
C1 N1 C2 N2 0.7(3) .
Cu1 N1 C2 N2 -165.14(18) .
C2 N1 C1 N3 -0.5(3) .
Cu1 N1 C1 N3 163.52(16) .
N2 N3 C1 N1 0.1(3) .
C3 N3 C1 N1 -169.4(2) .
C1 N3 C3 C4 65.8(3) .
N2 N3 C3 C4 -102.8(2) .
N3 C3 C4 O1 -72.8(2) .
N3 C3 C4 C8 46.2(3) .
N3 C3 C4 C5 168.55(19) .
C6 N4 C5 C4 90.3(3) .
N5 N4 C5 C4 -82.3(3) .
O1 C4 C5 N4 -53.0(3) .
C8 C4 C5 N4 -176.2(2) .
C3 C4 C5 N4 62.3(3) .
N5 N4 C6 N6 0.5(3) .
C5 N4 C6 N6 -172.8(2) .
C7 N6 C6 N4 -0.2(3) .
Cu1 N6 C6 N4 174.17(14) 13_654
N4 N5 C7 N6 0.5(3) .
C6 N6 C7 N5 -0.2(3) .
Cu1 N6 C7 N5 -173.72(17) 13_654
O1 C4 C8 C9 -176.5(3) .
C3 C4 C8 C9 68.0(3) .
C5 C4 C8 C9 -53.5(3) .
O1 C4 C8 C13 11.4(3) .
C3 C4 C8 C13 -104.1(3) .
C5 C4 C8 C13 134.3(3) .
C13 C8 C9 F1 176.6(3) .
C4 C8 C9 F1 4.1(5) .
C13 C8 C9 C10 -0.7(5) .
C4 C8 C9 C10 -173.2(3) .
C8 C9 C10 C11 1.4(6) .
F1 C9 C10 C11 -176.0(4) .
C9 C10 C11 C12 -0.5(6) .
C9 C10 C11 F2 178.0(3) .
C10 C11 C12 C13 -1.0(6) .
F2 C11 C12 C13 -179.4(3) .
C11 C12 C13 C8 1.7(5) .
C9 C8 C13 C12 -0.9(5) .
C4 C8 C13 C12 171.9(3) .
Cu1 O3 C14 O4 174.98(19) .
Cu1 O3 C14 C15 -6.9(3) .
O4 C14 C15 C16 -134.9(2) .
O3 C14 C15 C16 46.9(3) .
Cu1 O5 C16 O2 6.4(2) 15_665
Cu1 O5 C16 C15 -173.56(15) 15_665
Cu1 O2 C16 O5 173.63(14) .
Cu1 O2 C16 C15 -6.4(3) .
C14 C15 C16 O5 140.3(2) .
C14 C15 C16 O2 -39.6(3) .
